data_2017470
loop_
_publ_author_name
'Lutz, Martin'
'Schreurs, Antoine M. M.'
'Spek, Anthony L.'
'Moelands, Marcel A. H.'
'Klein Gebbink, Robertus J. M.'

_publ_section_title
<i>catena</i>-Poly[[bis(acetonitrile-\k<i>N</i>)manganese(II)]-bis(\m-trifluoromethanesulfonato-\k^2^<i>O</i>:<i>O</i>')]
_journal_coeditor_code FG3146
_journal_issue 1
_journal_name_full 'Acta Crystallographica Section C'
_journal_page_first m9
_journal_page_last m12
_journal_paper_doi 10.1107/S0108270109053281
_journal_volume 66
_journal_year 2010
_chemical_formula_iupac '[Mn (C F3 O3 S)2 (C2 H3 N)2]'
_chemical_formula_moiety 'C6 H6 F6 Mn N2 O6 S2'
_chemical_formula_sum 'C6 H6 F6 Mn N2 O6 S2'
_chemical_formula_weight 435.19
_chemical_name_systematic
;
<i>catena</i>-Poly[[bis(acetonitrile-\k<i>N</i>)manganese(II)]-bis(\m-
trifluoromethanesulfonato-\k^2^<i>O</i>:<i>O</i>')]
;
_space_group_IT_number 2
_symmetry_cell_setting triclinic
_symmetry_space_group_name_Hall '-P 1'
_symmetry_space_group_name_H-M 'P -1'
_atom_sites_solution_hydrogens difmap
_atom_sites_solution_primary direct
_atom_sites_solution_secondary difmap
_audit_creation_method SHELXL97
_cell_angle_alpha 73.1260(10)
_cell_angle_beta 76.8850(10)
_cell_angle_gamma 76.0250(10)
_cell_formula_units_Z 1
_cell_length_a 5.13763(8)
_cell_length_b 8.11880(12)
_cell_length_c 9.75293(10)
_cell_measurement_reflns_used 11977
_cell_measurement_temperature 110(2)
_cell_measurement_theta_max 27.49
_cell_measurement_theta_min 2.21
_cell_volume 372.346(9)
_computing_cell_refinement 'PEAKREF (Schreurs, 2005)'
_computing_data_collection 'COLLECT (Nonius, 1999)'
_computing_data_reduction
;
EVAL15 (Xian <i>et al.</i>,  2006) and SADABS (Sheldrick, 2008a)
;
_computing_molecular_graphics 'PLATON (Spek, 2009)'
_computing_publication_material 'SHELXL97 (Sheldrick, 2008b)'
_computing_structure_refinement 'SHELXL97 (Sheldrick, 2008b)'
_computing_structure_solution 'SHELXS97 (Sheldrick, 2008b)'
_diffrn_ambient_temperature 110(2)
_diffrn_measured_fraction_theta_full 1.000
_diffrn_measured_fraction_theta_max 1.000
_diffrn_measurement_device_type 'Nonius KappaCCD area-detector'
_diffrn_measurement_method '\f and \w scans'
_diffrn_radiation_monochromator graphite
_diffrn_radiation_source 'rotating anode'
_diffrn_radiation_type MoK\a
_diffrn_radiation_wavelength 0.71073
_diffrn_reflns_av_R_equivalents 0.0173
_diffrn_reflns_av_sigmaI/netI 0.0086
_diffrn_reflns_limit_h_max 6
_diffrn_reflns_limit_h_min -6
_diffrn_reflns_limit_k_max 10
_diffrn_reflns_limit_k_min -10
_diffrn_reflns_limit_l_max 12
_diffrn_reflns_limit_l_min -12
_diffrn_reflns_number 12368
_diffrn_reflns_theta_full 27.50
_diffrn_reflns_theta_max 27.50
_diffrn_reflns_theta_min 2.21
_exptl_absorpt_coefficient_mu 1.262
_exptl_absorpt_correction_T_max 0.7456
_exptl_absorpt_correction_T_min 0.6259
_exptl_absorpt_correction_type multi-scan
_exptl_absorpt_process_details '(SADABS; Sheldrick, 2008a)'
_exptl_crystal_colour colourless
_exptl_crystal_density_diffrn 1.941
_exptl_crystal_density_method 'not measured'
_exptl_crystal_description plate
_exptl_crystal_F_000 215
_exptl_crystal_size_max 0.36
_exptl_crystal_size_mid 0.33
_exptl_crystal_size_min 0.09
_refine_diff_density_max 0.458
_refine_diff_density_min -0.337
_refine_ls_extinction_method none
_refine_ls_goodness_of_fit_ref 1.058
_refine_ls_hydrogen_treatment refall
_refine_ls_matrix_type full
_refine_ls_number_parameters 118
_refine_ls_number_reflns 1710
_refine_ls_number_restraints 0
_refine_ls_restrained_S_all 1.058
_refine_ls_R_factor_all 0.0183
_refine_ls_R_factor_gt 0.0178
_refine_ls_shift/su_max 0.004
_refine_ls_shift/su_mean 0.000
_refine_ls_structure_factor_coef Fsqd
_refine_ls_weighting_details 'calc w = 1/[\s^2^(Fo^2^)+(0.0242P)^2^+0.1878P] where P=(Fo^2^+2Fc^2^)/3'
_refine_ls_weighting_scheme calc
_refine_ls_wR_factor_gt 0.0475
_refine_ls_wR_factor_ref 0.0478
_reflns_number_gt 1661
_reflns_number_total 1710
_reflns_threshold_expression I>2\s(I)
_cod_data_source_file fg3146.cif
_cod_data_source_block I
_cod_database_code 2017470
_cod_database_fobs_code 2017470

loop_
_symmetry_equiv_pos_as_xyz
'x, y, z'
'-x, -y, -z'

loop_
_atom_site_type_symbol
_atom_site_label
_atom_site_fract_x
_atom_site_fract_y
_atom_site_fract_z
_atom_site_U_iso_or_equiv
_atom_site_adp_type
_atom_site_calc_flag
_atom_site_refinement_flags
_atom_site_occupancy
_atom_site_disorder_assembly
_atom_site_disorder_group
Mn Mn1 0.5000 0.5000 0.5000 0.01132(7) Uani d S 1 . .
S S1 0.99675(5) 0.28591(3) 0.70541(3) 0.01273(8) Uani d . 1 . .
F F1 0.7338(2) 0.43972(14) 0.91057(11) 0.0505(3) Uani d . 1 . .
F F2 1.1028(2) 0.25999(16) 0.95941(10) 0.0501(3) Uani d . 1 . .
F F3 0.7474(2) 0.16068(15) 0.96541(10) 0.0479(3) Uani d . 1 . .
O O1 0.74153(17) 0.31364(11) 0.65396(10) 0.02000(19) Uani d . 1 . .
O O2 1.13165(16) 0.43632(11) 0.64751(9) 0.01617(17) Uani d . 1 . .
O O3 1.16580(18) 0.11805(11) 0.70540(11) 0.0233(2) Uani d . 1 . .
N N1 0.5020(2) 0.29525(13) 0.39165(12) 0.0186(2) Uani d . 1 . .
C C1 0.8878(3) 0.2871(2) 0.89665(15) 0.0292(3) Uani d . 1 . .
C C2 0.3989(2) 0.21583(14) 0.34860(12) 0.0153(2) Uani d . 1 . .
C C3 0.2578(3) 0.11708(18) 0.29665(17) 0.0243(3) Uani d . 1 . .
H H3A 0.082(5) 0.171(3) 0.298(3) 0.063(7) Uiso d . 1 . .
H H3B 0.327(6) 0.120(4) 0.203(3) 0.084(9) Uiso d . 1 . .
H H3C 0.271(5) 0.002(3) 0.357(3) 0.073(8) Uiso d . 1 . .

loop_
_atom_site_aniso_label
_atom_site_aniso_U_11
_atom_site_aniso_U_22
_atom_site_aniso_U_33
_atom_site_aniso_U_12
_atom_site_aniso_U_13
_atom_site_aniso_U_23
Mn1 0.00789(12) 0.00954(12) 0.01834(13) -0.00257(8) -0.00395(9) -0.00416(9)
S1 0.00860(13) 0.01226(14) 0.01705(14) -0.00256(10) -0.00345(10) -0.00178(10)
F1 0.0606(7) 0.0473(6) 0.0306(5) 0.0066(5) 0.0100(5) -0.0173(4)
F2 0.0570(7) 0.0708(7) 0.0280(5) -0.0140(6) -0.0239(5) -0.0062(5)
F3 0.0450(6) 0.0527(6) 0.0297(5) -0.0181(5) 0.0060(4) 0.0122(4)
O1 0.0145(4) 0.0165(4) 0.0294(5) -0.0065(3) -0.0114(3) 0.0024(3)
O2 0.0117(4) 0.0155(4) 0.0226(4) -0.0057(3) -0.0016(3) -0.0052(3)
O3 0.0158(4) 0.0142(4) 0.0381(5) 0.0003(3) -0.0056(4) -0.0055(4)
N1 0.0176(5) 0.0161(5) 0.0245(5) -0.0034(4) -0.0041(4) -0.0081(4)
C1 0.0302(7) 0.0343(7) 0.0182(6) -0.0051(6) -0.0021(5) -0.0013(5)
C2 0.0137(5) 0.0127(5) 0.0188(5) -0.0007(4) -0.0025(4) -0.0043(4)
C3 0.0207(6) 0.0222(6) 0.0372(8) -0.0037(5) -0.0114(5) -0.0136(6)

loop_
_atom_type_symbol
_atom_type_description
_atom_type_scat_dispersion_real
_atom_type_scat_dispersion_imag
_atom_type_scat_source
C C 0.0033 0.0016 'International Tables Vol C Tables 4.2.6.8 and 6.1.1.4'
H H 0.0000 0.0000 'International Tables Vol C Tables 4.2.6.8 and 6.1.1.4'
F F 0.0171 0.0103 'International Tables Vol C Tables 4.2.6.8 and 6.1.1.4'
Mn Mn 0.3368 0.7283 'International Tables Vol C Tables 4.2.6.8 and 6.1.1.4'
N N 0.0061 0.0033 'International Tables Vol C Tables 4.2.6.8 and 6.1.1.4'
O O 0.0106 0.0060 'International Tables Vol C Tables 4.2.6.8 and 6.1.1.4'
S S 0.1246 0.1234 'International Tables Vol C Tables 4.2.6.8 and 6.1.1.4'

loop_
_geom_angle_atom_site_label_1
_geom_angle_atom_site_label_2
_geom_angle_atom_site_label_3
_geom_angle_site_symmetry_1
_geom_angle_site_symmetry_3
_geom_angle
_geom_angle_publ_flag
O1 Mn1 O1 . 2_666 180.0 ?
O1 Mn1 O2 . 1_455 89.59(3) y
O1 Mn1 O2 2_666 1_455 90.41(3) ?
O1 Mn1 O2 . 2_766 90.41(3) ?
O1 Mn1 O2 2_666 2_766 89.59(3) ?
O2 Mn1 O2 1_455 2_766 180.0 ?
O1 Mn1 N1 . 2_666 88.62(4) ?
O1 Mn1 N1 2_666 2_666 91.38(4) ?
O2 Mn1 N1 1_455 2_666 90.00(3) ?
O2 Mn1 N1 2_766 2_666 90.00(3) ?
O1 Mn1 N1 . . 91.38(4) y
O1 Mn1 N1 2_666 . 88.62(4) ?
O2 Mn1 N1 1_455 . 90.00(3) ?
O2 Mn1 N1 2_766 . 90.00(3) ?
N1 Mn1 N1 2_666 . 180.0 ?
O3 S1 O1 . . 114.69(5) ?
O3 S1 O2 . . 116.31(5) ?
O1 S1 O2 . . 112.95(5) ?
O3 S1 C1 . . 105.20(6) ?
O1 S1 C1 . . 103.18(6) ?
O2 S1 C1 . . 102.36(6) ?
S1 O1 Mn1 . . 140.84(5) ?
S1 O2 Mn1 . 1_655 137.58(5) ?
C2 N1 Mn1 . . 153.27(9) y
F2 C1 F1 . . 108.45(13) ?
F2 C1 F3 . . 108.36(12) ?
F1 C1 F3 . . 108.95(12) ?
F2 C1 S1 . . 110.00(10) ?
F1 C1 S1 . . 110.79(10) ?
F3 C1 S1 . . 110.24(11) ?
N1 C2 C3 . . 177.89(13) ?
C2 C3 H3A . . 108.9(15) ?
C2 C3 H3B . . 109.4(18) ?
H3A C3 H3B . . 105(2) ?
C2 C3 H3C . . 109.2(15) ?
H3A C3 H3C . . 111(2) ?
H3B C3 H3C . . 113(2) ?

loop_
_geom_bond_atom_site_label_1
_geom_bond_atom_site_label_2
_geom_bond_site_symmetry_2
_geom_bond_distance
_geom_bond_publ_flag
Mn1 O1 . 2.1688(8) yes
Mn1 O1 2_666 2.1688(8) ?
Mn1 O2 1_455 2.1734(8) yes
Mn1 O2 2_766 2.1734(8) ?
Mn1 N1 2_666 2.2106(10) ?
Mn1 N1 . 2.2106(10) yes
S1 O3 . 1.4283(9) yes
S1 O1 . 1.4534(8) yes
S1 O2 . 1.4564(8) yes
S1 C1 . 1.8237(14) ?
F1 C1 . 1.3250(18) ?
F2 C1 . 1.3246(17) ?
F3 C1 . 1.3275(18) ?
O2 Mn1 1_655 2.1734(8) ?
N1 C2 . 1.1384(16) ?
C2 C3 . 1.4518(16) ?
C3 H3A . 0.90(3) ?
C3 H3B . 0.90(3) ?
C3 H3C . 0.94(3) ?

loop_
_geom_torsion_atom_site_label_1
_geom_torsion_atom_site_label_2
_geom_torsion_atom_site_label_3
_geom_torsion_atom_site_label_4
_geom_torsion_site_symmetry_1
_geom_torsion_site_symmetry_2
_geom_torsion_site_symmetry_3
_geom_torsion_site_symmetry_4
_geom_torsion
_geom_torsion_publ_flag
O3 S1 O1 Mn1 . . . . -128.75(9) ?
O2 S1 O1 Mn1 . . . . 7.67(11) ?
C1 S1 O1 Mn1 . . . . 117.41(10) ?
O2 Mn1 O1 S1 1_455 . . . -147.30(9) ?
O2 Mn1 O1 S1 2_766 . . . 32.70(9) ?
N1 Mn1 O1 S1 2_666 . . . -57.29(10) ?
N1 Mn1 O1 S1 . . . . 122.71(10) ?
O3 S1 O2 Mn1 . . . 1_655 23.16(10) ?
O1 S1 O2 Mn1 . . . 1_655 -112.52(8) ?
C1 S1 O2 Mn1 . . . 1_655 137.22(8) ?
O1 Mn1 N1 C2 . . . . 126.1(2) ?
O1 Mn1 N1 C2 2_666 . . . -53.9(2) ?
O2 Mn1 N1 C2 1_455 . . . 36.5(2) ?
O2 Mn1 N1 C2 2_766 . . . -143.5(2) ?
O3 S1 C1 F2 . . . . 58.46(12) y
O1 S1 C1 F2 . . . . 179.00(10) ?
O2 S1 C1 F2 . . . . -63.53(11) y
O3 S1 C1 F1 . . . . 178.35(10) ?
O1 S1 C1 F1 . . . . -61.11(12) y
O2 S1 C1 F1 . . . . 56.36(12) y
O3 S1 C1 F3 . . . . -60.98(11) y
O1 S1 C1 F3 . . . . 59.57(11) y
O2 S1 C1 F3 . . . . 177.03(10) ?
